data_4100153
_journal_name_full 'Journal of the American Chemical Society'
_journal_paper_doi 10.1021/ja042657g
_journal_year 2005
_chemical_formula_moiety 'C35 H49 Mg1 N3'
_chemical_formula_sum 'C35 H49 Mg N3'
_chemical_formula_weight 536.08
_space_group_IT_number 14
_symmetry_cell_setting monoclinic
_symmetry_space_group_name_Hall '-P 2ybc'
_symmetry_space_group_name_H-M 'P 1 21/c 1'
_cell_angle_alpha 90
_cell_angle_beta 114.499(1)
_cell_angle_gamma 90
_cell_formula_units_Z 4
_cell_length_a 13.2470(2)
_cell_length_b 17.1969(4)
_cell_length_c 15.0233(3)
_cell_measurement_temperature 173(2)
_cell_measurement_wavelength 0.71073
_cell_volume 3114.29(11)
_diffrn_ambient_temperature 173(2)
_exptl_crystal_density_diffrn 1.143
_cod_original_sg_symbol_H-M 'P 21/c'
_cod_original_formula_sum 'C35 H49 Mg1 N3'
_cod_database_code 4100153

loop_
_symmetry_equiv_pos_as_xyz
'x, y, z'
'-x, y+1/2, -z+1/2'
'-x, -y, -z'
'x, -y-1/2, z-1/2'

loop_
_atom_site_label
_atom_site_type_symbol
_atom_site_fract_x
_atom_site_fract_y
_atom_site_fract_z
_atom_site_U_iso_or_equiv
_atom_site_adp_type
_atom_site_occupancy
_atom_site_symmetry_multiplicity
_atom_site_calc_flag
_atom_site_refinement_flags
_atom_site_disorder_assembly
_atom_site_disorder_group
Mg Mg 0.73298(4) 0.17100(3) 0.21126(3) 0.01886(13) Uani 1 1 d . . .
N1 N 0.59520(9) 0.23497(7) 0.21419(8) 0.0199(3) Uani 1 1 d . . .
N2 N 0.72775(9) 0.12640(7) 0.34512(8) 0.0206(3) Uani 1 1 d . . .
N3 N 0.89978(9) 0.19211(7) 0.31447(8) 0.0195(3) Uani 1 1 d . . .
C1 C 0.57499(11) 0.22219(8) 0.29208(10) 0.0212(3) Uani 1 1 d . . .
C2 C 0.64265(11) 0.16891(8) 0.36447(10) 0.0219(3) Uani 1 1 d . . .
C3 C 0.64376(12) 0.15955(9) 0.45648(11) 0.0279(3) Uani 1 1 d . . .
H3 H 0.5795 0.1717 0.4669 0.033 Uiso 1 1 calc R . .
C4 C 0.73898(13) 0.13230(10) 0.53388(12) 0.0331(4) Uani 1 1 d . . .
H4 H 0.737 0.1134 0.5926 0.04 Uiso 1 1 calc R . .
C5 C 0.83712(13) 0.13421(9) 0.52084(11) 0.0296(4) Uani 1 1 d . . .
H5 H 0.9065 0.1292 0.5757 0.036 Uiso 1 1 calc R . .
C6 C 0.83379(11) 0.14342(8) 0.42784(10) 0.0222(3) Uani 1 1 d . . .
C7 C 0.91970(11) 0.17492(8) 0.40607(10) 0.0209(3) Uani 1 1 d . . .
C8 C 1.03099(12) 0.18960(10) 0.48990(11) 0.0305(4) Uani 1 1 d . . .
H8A H 1.0879 0.195 0.4645 0.046 Uiso 1 1 calc R . .
H8B H 1.0498 0.1458 0.5357 0.046 Uiso 1 1 calc R . .
H8C H 1.0275 0.2375 0.5238 0.046 Uiso 1 1 calc R . .
C9 C 0.48410(12) 0.26394(10) 0.30929(11) 0.0295(4) Uani 1 1 d . . .
H9A H 0.5171 0.3036 0.36 0.044 Uiso 1 1 calc R . .
H9B H 0.4429 0.2264 0.3305 0.044 Uiso 1 1 calc R . .
H9C H 0.4335 0.2889 0.2484 0.044 Uiso 1 1 calc R . .
C10 C 0.52802(11) 0.29059(8) 0.14294(10) 0.0201(3) Uani 1 1 d . . .
C11 C 0.43841(11) 0.26441(9) 0.05852(10) 0.0243(3) Uani 1 1 d . . .
C12 C 0.37418(12) 0.31985(10) -0.00944(11) 0.0301(4) Uani 1 1 d . . .
H12 H 0.3121 0.3034 -0.0662 0.036 Uiso 1 1 calc R . .
C13 C 0.39935(12) 0.39797(10) 0.00444(11) 0.0319(4) Uani 1 1 d . . .
H13 H 0.3547 0.4347 -0.0426 0.038 Uiso 1 1 calc R . .
C14 C 0.48951(12) 0.42290(9) 0.08683(11) 0.0267(3) Uani 1 1 d . . .
H14 H 0.5071 0.4767 0.0952 0.032 Uiso 1 1 calc R . .
C15 C 0.55461(11) 0.37007(8) 0.15746(10) 0.0216(3) Uani 1 1 d . . .
C16 C 0.40724(13) 0.17980(9) 0.04179(12) 0.0325(4) Uani 1 1 d . . .
H16A H 0.4751 0.1478 0.0727 0.039 Uiso 1 1 calc R . .
H16B H 0.3749 0.1691 -0.0294 0.039 Uiso 1 1 calc R . .
C17 C 0.32461(16) 0.15574(11) 0.08282(16) 0.0500(5) Uani 1 1 d . . .
H17A H 0.3071 0.1004 0.0698 0.075 Uiso 1 1 calc R . .
H17B H 0.2566 0.1864 0.0516 0.075 Uiso 1 1 calc R . .
H17C H 0.3568 0.1649 0.1536 0.075 Uiso 1 1 calc R . .
C18 C 0.65024(12) 0.39606(9) 0.25046(11) 0.0287(3) Uani 1 1 d . . .
H18A H 0.7123 0.3592 0.2644 0.034 Uiso 1 1 calc R . .
H18B H 0.6267 0.3918 0.3048 0.034 Uiso 1 1 calc R . .
C19 C 0.69414(13) 0.47775(10) 0.25149(13) 0.0347(4) Uani 1 1 d . . .
H19A H 0.7556 0.4878 0.3151 0.052 Uiso 1 1 calc R . .
H19B H 0.6347 0.5155 0.2404 0.052 Uiso 1 1 calc R . .
H19C H 0.7205 0.4827 0.1997 0.052 Uiso 1 1 calc R . .
C20 C 0.98872(11) 0.22309(8) 0.29400(10) 0.0208(3) Uani 1 1 d . . .
C21 C 1.01475(11) 0.30242(9) 0.30606(10) 0.0248(3) Uani 1 1 d . . .
C22 C 1.10081(12) 0.32946(10) 0.28347(12) 0.0322(4) Uani 1 1 d . . .
H22 H 1.1197 0.3831 0.2916 0.039 Uiso 1 1 calc R . .
C23 C 1.15884(12) 0.27995(10) 0.24966(12) 0.0341(4) Uani 1 1 d . . .
H23 H 1.2174 0.2994 0.2351 0.041 Uiso 1 1 calc R . .
C24 C 1.13156(12) 0.20209(10) 0.23701(11) 0.0312(4) Uani 1 1 d . . .
H24 H 1.1714 0.1683 0.213 0.037 Uiso 1 1 calc R . .
C25 C 1.04665(11) 0.17209(9) 0.25876(10) 0.0248(3) Uani 1 1 d . . .
C26 C 0.95172(13) 0.35892(9) 0.34144(12) 0.0319(4) Uani 1 1 d . . .
H26A H 0.8979 0.3291 0.3581 0.038 Uiso 1 1 calc R . .
H26B H 0.9087 0.3944 0.2869 0.038 Uiso 1 1 calc R . .
C27 C 1.02256(16) 0.40775(11) 0.42944(15) 0.0500(5) Uani 1 1 d . . .
H27A H 0.9747 0.4423 0.4468 0.075 Uiso 1 1 calc R . .
H27B H 1.0748 0.4389 0.4135 0.075 Uiso 1 1 calc R . .
H27C H 1.0639 0.3735 0.4848 0.075 Uiso 1 1 calc R . .
C28 C 1.02127(13) 0.08643(9) 0.24706(12) 0.0316(4) Uani 1 1 d . . .
H28A H 1.0453 0.0652 0.1977 0.038 Uiso 1 1 calc R . .
H28B H 0.94 0.0792 0.2219 0.038 Uiso 1 1 calc R . .
C29 C 1.07723(14) 0.04011(10) 0.34158(13) 0.0402(4) Uani 1 1 d . . .
H29A H 1.0572 -0.0149 0.3287 0.06 Uiso 1 1 calc R . .
H29B H 1.0525 0.0597 0.3905 0.06 Uiso 1 1 calc R . .
H29C H 1.1579 0.0457 0.3663 0.06 Uiso 1 1 calc R . .
C30 C 0.70260(12) 0.03980(9) 0.33720(12) 0.0284(3) Uani 1 1 d . . .
H30 H 0.6949 0.0224 0.3976 0.034 Uiso 1 1 calc R . .
C31 C 0.79625(15) -0.00516(10) 0.32821(16) 0.0447(5) Uani 1 1 d . . .
H31A H 0.8656 0.0051 0.3855 0.067 Uiso 1 1 calc R . .
H31B H 0.804 0.0112 0.2689 0.067 Uiso 1 1 calc R . .
H31C H 0.7797 -0.0609 0.3244 0.067 Uiso 1 1 calc R . .
C32 C 0.59395(14) 0.02518(10) 0.24935(13) 0.0377(4) Uani 1 1 d . . .
H32A H 0.5345 0.0547 0.2566 0.057 Uiso 1 1 calc R . .
H32B H 0.5764 -0.0304 0.245 0.057 Uiso 1 1 calc R . .
H32C H 0.6007 0.0419 0.1897 0.057 Uiso 1 1 calc R . .
C33 C 0.70512(12) 0.13391(9) 0.06572(11) 0.0290(3) Uani 1 1 d . . .
H33 H 0.6421 0.1676 0.0231 0.035 Uiso 1 1 calc R . .
C34 C 0.6639(2) 0.05265(12) 0.02978(15) 0.0583(6) Uani 1 1 d . . .
H34A H 0.6046 0.0387 0.0498 0.087 Uiso 1 1 calc R . .
H34B H 0.7252 0.0156 0.0581 0.087 Uiso 1 1 calc R . .
H34C H 0.6351 0.0512 -0.0417 0.087 Uiso 1 1 calc R . .
C35 C 0.79710(14) 0.15498(11) 0.03355(12) 0.0375(4) Uani 1 1 d . . .
H35A H 0.8241 0.2076 0.0562 0.056 Uiso 1 1 calc R . .
H35B H 0.7678 0.1531 -0.038 0.056 Uiso 1 1 calc R . .
H35C H 0.8583 0.1178 0.0618 0.056 Uiso 1 1 calc R . .

loop_
_atom_site_aniso_label
_atom_site_aniso_U_11
_atom_site_aniso_U_22
_atom_site_aniso_U_33
_atom_site_aniso_U_23
_atom_site_aniso_U_13
_atom_site_aniso_U_12
Mg 0.0182(2) 0.0211(3) 0.0182(2) -0.00002(18) 0.00853(19) 0.00048(18)
N1 0.0180(6) 0.0232(6) 0.0184(6) 0.0023(5) 0.0073(5) 0.0019(5)
N2 0.0193(6) 0.0201(6) 0.0239(6) 0.0038(5) 0.0106(5) 0.0012(5)
N3 0.0178(6) 0.0217(6) 0.0195(6) 0.0022(5) 0.0083(5) 0.0003(5)
C1 0.0183(7) 0.0248(7) 0.0216(7) 0.0002(6) 0.0096(6) 0.0000(6)
C2 0.0195(7) 0.0254(7) 0.0248(8) 0.0035(6) 0.0130(6) 0.0022(6)
C3 0.0272(8) 0.0332(9) 0.0293(8) 0.0083(7) 0.0178(7) 0.0042(6)
C4 0.0358(9) 0.0435(10) 0.0257(8) 0.0164(7) 0.0184(7) 0.0086(7)
C5 0.0278(8) 0.0357(9) 0.0249(8) 0.0128(7) 0.0104(6) 0.0080(7)
C6 0.0210(7) 0.0241(7) 0.0209(7) 0.0061(6) 0.0080(6) 0.0054(6)
C7 0.0209(7) 0.0205(7) 0.0204(7) 0.0022(6) 0.0077(6) 0.0044(6)
C8 0.0242(8) 0.0412(9) 0.0222(8) 0.0051(7) 0.0056(6) -0.0005(7)
C9 0.0254(8) 0.0392(9) 0.0279(8) 0.0080(7) 0.0152(6) 0.0096(7)
C10 0.0182(7) 0.0273(8) 0.0171(7) 0.0032(6) 0.0096(6) 0.0042(6)
C11 0.0197(7) 0.0336(8) 0.0207(7) 0.0000(6) 0.0094(6) 0.0009(6)
C12 0.0201(7) 0.0474(10) 0.0194(8) 0.0029(7) 0.0048(6) 0.0014(7)
C13 0.0253(8) 0.0422(10) 0.0260(8) 0.0132(7) 0.0087(6) 0.0099(7)
C14 0.0260(8) 0.0293(8) 0.0278(8) 0.0067(6) 0.0143(6) 0.0056(6)
C15 0.0200(7) 0.0290(8) 0.0191(7) 0.0023(6) 0.0116(6) 0.0038(6)
C16 0.0267(8) 0.0366(9) 0.0291(9) -0.0050(7) 0.0064(7) -0.0022(7)
C17 0.0425(10) 0.0402(11) 0.0705(14) -0.0045(10) 0.0265(10) -0.0126(8)
C18 0.0272(8) 0.0330(9) 0.0233(8) 0.0011(7) 0.0080(6) -0.0009(7)
C19 0.0302(8) 0.0315(9) 0.0402(10) -0.0046(7) 0.0123(7) 0.0000(7)
C20 0.0145(6) 0.0296(8) 0.0165(7) 0.0040(6) 0.0046(5) 0.0001(6)
C21 0.0188(7) 0.0285(8) 0.0238(8) 0.0061(6) 0.0056(6) 0.0001(6)
C22 0.0240(8) 0.0337(9) 0.0351(9) 0.0100(7) 0.0086(7) -0.0039(7)
C23 0.0212(7) 0.0488(10) 0.0334(9) 0.0150(8) 0.0125(7) -0.0004(7)
C24 0.0220(7) 0.0476(10) 0.0259(8) 0.0064(7) 0.0119(6) 0.0060(7)
C25 0.0199(7) 0.0343(8) 0.0186(7) 0.0033(6) 0.0064(6) 0.0025(6)
C26 0.0270(8) 0.0255(8) 0.0422(10) 0.0032(7) 0.0134(7) 0.0003(7)
C27 0.0445(11) 0.0403(11) 0.0620(13) -0.0147(9) 0.0189(9) -0.0020(9)
C28 0.0284(8) 0.0356(9) 0.0333(9) -0.0041(7) 0.0153(7) 0.0032(7)
C29 0.0364(9) 0.0336(9) 0.0496(11) 0.0069(8) 0.0169(8) 0.0104(7)
C30 0.0314(8) 0.0209(8) 0.0375(9) 0.0060(6) 0.0187(7) -0.0011(6)
C31 0.0444(10) 0.0226(8) 0.0730(13) -0.0008(8) 0.0303(10) 0.0029(8)
C32 0.0379(9) 0.0309(9) 0.0458(10) -0.0014(8) 0.0188(8) -0.0116(7)
C33 0.0282(8) 0.0357(9) 0.0229(8) -0.0039(7) 0.0105(6) -0.0016(7)
C34 0.0896(16) 0.0536(12) 0.0425(11) -0.0231(10) 0.0381(11) -0.0293(11)
C35 0.0364(9) 0.0544(11) 0.0239(8) -0.0006(8) 0.0146(7) -0.0009(8)

loop_
_geom_bond_atom_site_label_1
_geom_bond_atom_site_label_2
_geom_bond_distance
_geom_bond_site_symmetry_2
_geom_bond_publ_flag
Mg N3 2.1393(12) . ?
Mg N1 2.1472(12) . ?
Mg C33 2.1574(15) . ?
Mg N2 2.1801(12) . ?
N1 C1 1.3226(18) . ?
N1 C10 1.4361(17) . ?
N2 C6 1.4681(18) . ?
N2 C2 1.4703(17) . ?
N2 C30 1.5199(18) . ?
N3 C7 1.3227(18) . ?
N3 C20 1.4379(17) . ?
C1 C2 1.420(2) . ?
C1 C9 1.5133(19) . ?
C2 C3 1.386(2) . ?
C3 C4 1.395(2) . ?
C4 C5 1.393(2) . ?
C5 C6 1.388(2) . ?
C6 C7 1.416(2) . ?
C7 C8 1.511(2) . ?
C10 C11 1.404(2) . ?
C10 C15 1.406(2) . ?
C11 C12 1.398(2) . ?
C11 C16 1.505(2) . ?
C12 C13 1.379(2) . ?
C13 C14 1.384(2) . ?
C14 C15 1.391(2) . ?
C15 C18 1.513(2) . ?
C16 C17 1.520(2) . ?
C18 C19 1.518(2) . ?
C20 C21 1.400(2) . ?
C20 C25 1.406(2) . ?
C21 C22 1.397(2) . ?
C21 C26 1.514(2) . ?
C22 C23 1.378(2) . ?
C23 C24 1.379(2) . ?
C24 C25 1.394(2) . ?
C25 C28 1.505(2) . ?
C26 C27 1.518(2) . ?
C28 C29 1.526(2) . ?
C30 C31 1.515(2) . ?
C30 C32 1.517(2) . ?
C33 C34 1.516(2) . ?
C33 C35 1.529(2) . ?
